data_7209635
loop_
_publ_author_name
'Jhu, Zih-Rong'
'Yang, Chen-I'
'Lee, Gene-Hsiang'

_publ_section_title
;
 Two new series of rare-earth organic frameworks involving two structural
 architectures: syntheses, structures and magnetic properties
;
_journal_issue 13
_journal_name_full CrystEngComm
_journal_page_first 2456
_journal_paper_doi 10.1039/c3ce26766k
_journal_volume 15
_journal_year 2013
_chemical_formula_moiety 'C24 H44 Er2 N2 O18'
_chemical_formula_sum 'C24 H44 Er2 N2 O18'
_chemical_formula_weight 983.13
_chemical_name_systematic
;
?
;
_space_group_IT_number 14
_symmetry_cell_setting monoclinic
_symmetry_space_group_name_Hall '-P 2yn'
_symmetry_space_group_name_H-M 'P 1 21/n 1'
_atom_sites_solution_hydrogens geom
_atom_sites_solution_primary direct
_atom_sites_solution_secondary difmap
_audit_creation_method SHELXL-97
_cell_angle_alpha 90.00
_cell_angle_beta 106.646(2)
_cell_angle_gamma 90.00
_cell_formula_units_Z 2
_cell_length_a 10.2427(4)
_cell_length_b 13.2007(4)
_cell_length_c 12.8252(5)
_cell_measurement_reflns_used 0
_cell_measurement_temperature 200(2)
_cell_measurement_theta_max 0
_cell_measurement_theta_min 0
_cell_volume 1661.43(11)
_computing_molecular_graphics 'Ortep-3 for Windows (Farrugia, 1997)'
_computing_publication_material 'WinGX publication routines (Farrugia, 1999)'
_computing_structure_refinement 'SHELXL-97 (Sheldrick, 1997)'
_computing_structure_solution 'SHELXS-86 (Sheldrick, 1986)'
_diffrn_ambient_temperature 200(2)
_diffrn_measured_fraction_theta_full 0.987
_diffrn_measured_fraction_theta_max 0.987
_diffrn_radiation_monochromator graphite
_diffrn_radiation_source 'fine-focus sealed tube'
_diffrn_radiation_type MoK\a
_diffrn_radiation_wavelength 0.71073
_diffrn_reflns_av_R_equivalents 0.0243
_diffrn_reflns_av_sigmaI/netI 0.0239
_diffrn_reflns_limit_h_max 8
_diffrn_reflns_limit_h_min -12
_diffrn_reflns_limit_k_max 14
_diffrn_reflns_limit_k_min -15
_diffrn_reflns_limit_l_max 15
_diffrn_reflns_limit_l_min -15
_diffrn_reflns_number 9549
_diffrn_reflns_theta_full 25.02
_diffrn_reflns_theta_max 25.02
_diffrn_reflns_theta_min 2.73
_exptl_absorpt_coefficient_mu 5.095
_exptl_absorpt_correction_T_max 0.4607
_exptl_absorpt_correction_T_min 0.2076
_exptl_absorpt_correction_type multi-scan
_exptl_crystal_colour 'pale pink'
_exptl_crystal_density_diffrn 1.965
_exptl_crystal_density_method 'not measured'
_exptl_crystal_description prism
_exptl_crystal_F_000 964
_exptl_crystal_size_max 0.45
_exptl_crystal_size_mid 0.40
_exptl_crystal_size_min 0.18
_refine_diff_density_max 0.906
_refine_diff_density_min -1.753
_refine_diff_density_rms 0.134
_refine_ls_extinction_method none
_refine_ls_goodness_of_fit_ref 0.884
_refine_ls_hydrogen_treatment constr
_refine_ls_matrix_type full
_refine_ls_number_parameters 217
_refine_ls_number_reflns 2897
_refine_ls_number_restraints 0
_refine_ls_restrained_S_all 0.884
_refine_ls_R_factor_all 0.0412
_refine_ls_R_factor_gt 0.0369
_refine_ls_shift/su_max 0.002
_refine_ls_shift/su_mean 0.000
_refine_ls_structure_factor_coef Fsqd
_refine_ls_weighting_details 'calc w=1/[\s^2^(Fo^2^)+(0.0141P)^2^+35.4312P] where P=(Fo^2^+2Fc^2^)/3'
_refine_ls_weighting_scheme calc
_refine_ls_wR_factor_gt 0.0765
_refine_ls_wR_factor_ref 0.0788
_reflns_number_gt 2576
_reflns_number_total 2897
_reflns_threshold_expression >2sigma(I)
_cod_data_source_file c3ce26766k.txt
_cod_data_source_block a13448
_cod_original_cell_volume 1661.43(10)
_cod_original_sg_symbol_H-M 'P 21/n'
_cod_database_code 7209635

loop_
_symmetry_equiv_pos_as_xyz
'x, y, z'
'-x+1/2, y+1/2, -z+1/2'
'-x, -y, -z'
'x-1/2, -y-1/2, z-1/2'

loop_
_atom_site_label
_atom_site_type_symbol
_atom_site_fract_x
_atom_site_fract_y
_atom_site_fract_z
_atom_site_U_iso_or_equiv
_atom_site_adp_type
_atom_site_occupancy
_atom_site_symmetry_multiplicity
_atom_site_calc_flag
_atom_site_refinement_flags
C1 C 0.1802(7) 0.0517(5) 0.6780(5) 0.0233(15) Uani 1 1 d .
C2 C 0.2791(7) 0.0785(5) 0.7889(5) 0.0253(16) Uani 1 1 d .
C3 C 0.4283(10) 0.0531(9) 0.7968(10) 0.066(3) Uani 1 1 d .
H3A H 0.4449 0.0580 0.7246 0.079 Uiso 1 1 calc R
H3B H 0.4521 -0.0160 0.8261 0.079 Uiso 1 1 calc R
C4 C 0.5142(11) 0.1367(9) 0.8785(11) 0.070(3) Uani 1 1 d .
H4A H 0.5779 0.1040 0.9426 0.083 Uiso 1 1 calc R
H4B H 0.5675 0.1789 0.8416 0.083 Uiso 1 1 calc R
C5 C 0.4087(7) 0.2020(5) 0.9135(5) 0.0228(15) Uani 1 1 d .
C6 C 0.387(3) 0.1477(14) 1.0063(17) 0.061(6) Uani 0.50 1 d P
H6A H 0.3620 0.0773 0.9855 0.091 Uiso 0.50 1 calc PR
H6B H 0.3139 0.1804 1.0290 0.091 Uiso 0.50 1 calc PR
H6C H 0.4713 0.1489 1.0667 0.091 Uiso 0.50 1 calc PR
C7 C 0.2854(10) 0.1935(7) 0.8108(7) 0.052(3) Uani 1 1 d .
C8 C 0.2949(13) 0.2549(7) 0.7184(8) 0.072(4) Uani 1 1 d .
H8A H 0.2981 0.3268 0.7381 0.107 Uiso 1 1 calc R
H8B H 0.2150 0.2423 0.6561 0.107 Uiso 1 1 calc R
H8C H 0.3778 0.2368 0.6991 0.107 Uiso 1 1 calc R
C9 C 0.1490(11) 0.2267(10) 0.8413(12) 0.090(5) Uani 1 1 d .
H9A H 0.1514 0.2997 0.8554 0.135 Uiso 1 1 calc R
H9B H 0.1440 0.1900 0.9065 0.135 Uiso 1 1 calc R
H9C H 0.0689 0.2104 0.7806 0.135 Uiso 1 1 calc R
C10 C 0.4496(7) 0.3123(5) 0.9411(5) 0.0209(15) Uani 1 1 d .
C11 C 0.3428(11) 0.2231(8) 0.4133(10) 0.069(4) Uani 1 1 d .
H11A H 0.4371 0.2460 0.4267 0.103 Uiso 1 1 calc R
H11B H 0.2999 0.2601 0.4610 0.103 Uiso 1 1 calc R
H11C H 0.2922 0.2359 0.3372 0.103 Uiso 1 1 calc R
C12 C 0.133(2) 0.0252(10) 0.1438(9) 0.119(7) Uani 1 1 d .
H12A H 0.1276 0.0796 0.0908 0.179 Uiso 1 1 calc R
H12B H 0.0517 -0.0176 0.1202 0.179 Uiso 1 1 calc R
H12C H 0.2144 -0.0159 0.1492 0.179 Uiso 1 1 calc R
C13 C 0.248(2) 0.030(2) 0.8829(13) 0.073(7) Uani 0.50 1 d P
H13A H 0.3166 0.0505 0.9502 0.109 Uiso 0.50 1 calc PR
H13B H 0.2504 -0.0438 0.8752 0.109 Uiso 0.50 1 calc PR
H13C H 0.1577 0.0510 0.8858 0.109 Uiso 0.50 1 calc PR
N1 N 0.3269(7) -0.1551(5) 0.3799(5) 0.0327(15) Uani 1 1 d .
O1 O 0.3737(5) -0.0895(4) 0.4547(4) 0.0338(13) Uani 1 1 d .
O2 O 0.2080(6) -0.1389(4) 0.3180(4) 0.0368(13) Uani 1 1 d .
O3 O 0.3931(7) -0.2290(5) 0.3679(6) 0.063(2) Uani 1 1 d .
O4 O 0.2262(7) 0.0437(5) 0.5990(4) 0.0482(16) Uani 1 1 d .
O5 O 0.0588(5) 0.0395(4) 0.6754(5) 0.0470(16) Uani 1 1 d .
O6 O 0.5489(5) 0.3460(4) 0.9122(5) 0.0390(14) Uani 1 1 d .
O7 O 0.3845(6) 0.3617(4) 0.9910(5) 0.0419(14) Uani 1 1 d .
O8 O 0.3414(5) 0.1178(4) 0.4352(4) 0.0346(13) Uani 1 1 d .
H8 H 0.4290 0.0873 0.4589 0.042 Uiso 1 1 calc R
O9 O 0.1405(6) 0.0655(4) 0.2415(4) 0.0411(14) Uani 1 1 d .
H9 H 0.1407 0.1375 0.2393 0.049 Uiso 1 1 calc R
Er1 Er 0.15356(3) 0.00282(2) 0.42232(2) 0.01514(11) Uani 1 1 d .

loop_
_atom_site_aniso_label
_atom_site_aniso_U_11
_atom_site_aniso_U_22
_atom_site_aniso_U_33
_atom_site_aniso_U_23
_atom_site_aniso_U_13
_atom_site_aniso_U_12
C1 0.030(4) 0.016(3) 0.019(4) 0.001(3) -0.001(3) -0.004(3)
C2 0.030(4) 0.025(4) 0.015(3) -0.005(3) -0.002(3) 0.000(3)
C3 0.045(6) 0.072(8) 0.073(7) -0.003(6) 0.005(5) 0.012(5)
C4 0.050(6) 0.058(7) 0.096(9) -0.007(6) 0.015(6) 0.007(5)
C5 0.026(4) 0.022(4) 0.018(3) -0.002(3) 0.003(3) -0.003(3)
C6 0.104(18) 0.034(10) 0.061(13) 0.018(9) 0.051(13) 0.004(11)
C7 0.065(6) 0.028(5) 0.039(5) -0.005(4) -0.025(5) -0.002(4)
C8 0.102(9) 0.036(5) 0.043(6) 0.010(4) -0.034(6) -0.017(6)
C9 0.047(6) 0.088(10) 0.130(12) -0.053(9) 0.018(7) 0.010(6)
C10 0.022(3) 0.021(4) 0.012(3) -0.001(3) -0.009(3) 0.000(3)
C11 0.047(6) 0.053(6) 0.091(8) 0.040(6) -0.006(6) -0.014(5)
C12 0.27(2) 0.064(8) 0.039(6) 0.008(6) 0.066(10) 0.014(11)
C13 0.076(15) 0.13(2) 0.014(8) 0.027(11) 0.011(9) 0.000(14)
N1 0.034(4) 0.036(4) 0.030(4) -0.007(3) 0.013(3) 0.009(3)
O1 0.025(3) 0.038(3) 0.039(3) -0.008(3) 0.010(2) 0.002(2)
O2 0.037(3) 0.045(3) 0.026(3) -0.012(2) 0.005(2) 0.011(3)
O3 0.067(5) 0.056(4) 0.058(4) -0.019(3) 0.005(4) 0.036(4)
O4 0.080(5) 0.047(4) 0.020(3) -0.012(3) 0.019(3) -0.018(3)
O5 0.020(3) 0.036(3) 0.072(4) -0.011(3) -0.007(3) -0.007(2)
O6 0.025(3) 0.036(3) 0.054(4) 0.009(3) 0.008(3) -0.009(2)
O7 0.061(4) 0.032(3) 0.035(3) -0.009(3) 0.017(3) 0.014(3)
O8 0.019(2) 0.039(3) 0.045(3) 0.016(3) 0.007(2) -0.006(2)
O9 0.070(4) 0.037(3) 0.021(3) 0.002(2) 0.022(3) -0.003(3)
Er1 0.01274(15) 0.01842(17) 0.01509(15) 0.00048(12) 0.00534(10) 0.00025(12)

loop_
_atom_type_symbol
_atom_type_description
_atom_type_scat_dispersion_real
_atom_type_scat_dispersion_imag
_atom_type_scat_source
C C 0.0033 0.0016 'International Tables Vol C Tables 4.2.6.8 and 6.1.1.4'
H H 0.0000 0.0000 'International Tables Vol C Tables 4.2.6.8 and 6.1.1.4'
N N 0.0061 0.0033 'International Tables Vol C Tables 4.2.6.8 and 6.1.1.4'
O O 0.0106 0.0060 'International Tables Vol C Tables 4.2.6.8 and 6.1.1.4'
Er Er -0.2586 4.9576 'International Tables Vol C Tables 4.2.6.8 and 6.1.1.4'

loop_
_geom_angle_atom_site_label_1
_geom_angle_atom_site_label_2
_geom_angle_atom_site_label_3
_geom_angle
_geom_angle_site_symmetry_1
_geom_angle_site_symmetry_3
O5 C1 O4 125.3(7) . .
O5 C1 C2 116.4(7) . .
O4 C1 C2 118.3(7) . .
C13 C2 C1 114.8(11) . .
C13 C2 C3 107.0(11) . .
C1 C2 C3 113.0(7) . .
C13 C2 C7 106.6(12) . .
C1 C2 C7 112.3(6) . .
C3 C2 C7 102.3(8) . .
C2 C3 C4 104.0(8) . .
C2 C3 H3A 110.9 . .
C4 C3 H3A 110.9 . .
C2 C3 H3B 110.9 . .
C4 C3 H3B 110.9 . .
H3A C3 H3B 109.0 . .
C5 C4 C3 106.0(8) . .
C5 C4 H4A 110.5 . .
C3 C4 H4A 110.5 . .
C5 C4 H4B 110.5 . .
C3 C4 H4B 110.5 . .
H4A C4 H4B 108.7 . .
C6 C5 C10 112.0(10) . .
C6 C5 C4 104.1(11) . .
C10 C5 C4 115.5(7) . .
C6 C5 C7 112.5(12) . .
C10 C5 C7 111.7(6) . .
C4 C5 C7 100.4(7) . .
C5 C6 H6A 109.5 . .
C5 C6 H6B 109.5 . .
H6A C6 H6B 109.5 . .
C5 C6 H6C 109.5 . .
H6A C6 H6C 109.5 . .
H6B C6 H6C 109.5 . .
C8 C7 C2 114.0(8) . .
C8 C7 C5 115.0(8) . .
C2 C7 C5 102.0(6) . .
C8 C7 C9 108.0(10) . .
C2 C7 C9 108.4(9) . .
C5 C7 C9 109.0(8) . .
C7 C8 H8A 109.5 . .
C7 C8 H8B 109.5 . .
H8A C8 H8B 109.5 . .
C7 C8 H8C 109.5 . .
H8A C8 H8C 109.5 . .
H8B C8 H8C 109.5 . .
C7 C9 H9A 109.5 . .
C7 C9 H9B 109.5 . .
H9A C9 H9B 109.5 . .
C7 C9 H9C 109.5 . .
H9A C9 H9C 109.5 . .
H9B C9 H9C 109.5 . .
O7 C10 O6 124.6(7) . .
O7 C10 C5 118.1(7) . .
O6 C10 C5 117.4(6) . .
O8 C11 H11A 109.5 . .
O8 C11 H11B 109.5 . .
H11A C11 H11B 109.5 . .
O8 C11 H11C 109.5 . .
H11A C11 H11C 109.5 . .
H11B C11 H11C 109.5 . .
O9 C12 H12A 109.5 . .
O9 C12 H12B 109.5 . .
H12A C12 H12B 109.5 . .
O9 C12 H12C 109.5 . .
H12A C12 H12C 109.5 . .
H12B C12 H12C 109.5 . .
C2 C13 H13A 109.5 . .
C2 C13 H13B 109.5 . .
H13A C13 H13B 109.5 . .
C2 C13 H13C 109.5 . .
H13A C13 H13C 109.5 . .
H13B C13 H13C 109.5 . .
O3 N1 O2 121.6(7) . .
O3 N1 O1 122.2(7) . .
O2 N1 O1 116.2(6) . .
O3 N1 Er1 172.8(6) . .
O2 N1 Er1 57.6(3) . .
O1 N1 Er1 59.3(3) . .
N1 O1 Er1 94.5(4) . .
N1 O2 Er1 96.6(4) . .
C1 O4 Er1 139.0(6) . .
C1 O5 Er1 147.9(6) . 3_556
C10 O6 Er1 135.1(5) . 4_666
C10 O7 Er1 152.3(6) . 2_556
C11 O8 Er1 130.8(5) . .
C11 O8 H8 114.6 . .
Er1 O8 H8 114.6 . .
C12 O9 Er1 136.7(7) . .
C12 O9 H9 111.6 . .
Er1 O9 H9 111.6 . .
O4 Er1 O5 127.7(3) . 3_556
O4 Er1 O6 81.9(2) . 4_565
O5 Er1 O6 79.6(2) 3_556 4_565
O4 Er1 O7 75.8(2) . 2_546
O5 Er1 O7 78.1(2) 3_556 2_546
O6 Er1 O7 127.8(2) 4_565 2_546
O4 Er1 O8 75.7(2) . .
O5 Er1 O8 144.9(2) 3_556 .
O6 Er1 O8 78.70(19) 4_565 .
O7 Er1 O8 136.9(2) 2_546 .
O4 Er1 O9 142.7(2) . .
O5 Er1 O9 76.8(2) 3_556 .
O6 Er1 O9 75.4(2) 4_565 .
O7 Er1 O9 141.3(2) 2_546 .
O8 Er1 O9 71.14(19) . .
O4 Er1 O2 132.3(2) . .
O5 Er1 O2 80.9(2) 3_556 .
O6 Er1 O2 145.4(2) 4_565 .
O7 Er1 O2 74.8(2) 2_546 .
O8 Er1 O2 102.4(2) . .
O9 Er1 O2 72.46(19) . .
O4 Er1 O1 85.8(2) . .
O5 Er1 O1 131.0(2) 3_556 .
O6 Er1 O1 146.79(19) 4_565 .
O7 Er1 O1 77.9(2) 2_546 .
O8 Er1 O1 68.38(18) . .
O9 Er1 O1 97.2(2) . .
O2 Er1 O1 51.83(17) . .
O4 Er1 N1 108.7(2) . .
O5 Er1 N1 105.3(2) 3_556 .
O6 Er1 N1 159.5(2) 4_565 .
O7 Er1 N1 72.5(2) 2_546 .
O8 Er1 N1 86.90(19) . .
O9 Er1 N1 86.26(19) . .
O2 Er1 N1 25.82(17) . .
O1 Er1 N1 26.19(17) . .

loop_
_geom_bond_atom_site_label_1
_geom_bond_atom_site_label_2
_geom_bond_distance
_geom_bond_site_symmetry_2
C1 O5 1.245(9) .
C1 O4 1.238(9) .
C1 C2 1.532(9) .
C2 C13 1.477(19) .
C2 C3 1.539(12) .
C2 C7 1.542(11) .
C3 C4 1.600(15) .
C3 H3A 0.9900 .
C3 H3B 0.9900 .
C4 C5 1.547(13) .
C4 H4A 0.9900 .
C4 H4B 0.9900 .
C5 C6 1.459(18) .
C5 C10 1.528(9) .
C5 C7 1.545(10) .
C6 H6A 0.9800 .
C6 H6B 0.9800 .
C6 H6C 0.9800 .
C7 C8 1.462(14) .
C7 C9 1.615(15) .
C8 H8A 0.9800 .
C8 H8B 0.9800 .
C8 H8C 0.9800 .
C9 H9A 0.9800 .
C9 H9B 0.9800 .
C9 H9C 0.9800 .
C10 O7 1.234(9) .
C10 O6 1.259(9) .
C11 O8 1.419(11) .
C11 H11A 0.9800 .
C11 H11B 0.9800 .
C11 H11C 0.9800 .
C12 O9 1.343(12) .
C12 H12A 0.9800 .
C12 H12B 0.9800 .
C12 H12C 0.9800 .
C13 H13A 0.9800 .
C13 H13B 0.9800 .
C13 H13C 0.9800 .
N1 O3 1.223(8) .
N1 O2 1.267(8) .
N1 O1 1.279(8) .
N1 Er1 2.890(6) .
O1 Er1 2.492(5) .
O2 Er1 2.455(5) .
O4 Er1 2.239(5) .
O5 Er1 2.248(5) 3_556
O6 Er1 2.252(5) 4_666
O7 Er1 2.260(5) 2_556
O8 Er1 2.419(5) .
O8 H8 0.9500 .
O9 Er1 2.430(5) .
O9 H9 0.9500 .
Er1 O5 2.248(5) 3_556
Er1 O6 2.252(5) 4_565
Er1 O7 2.260(5) 2_546
